data_7061720
loop_
_publ_author_name
'Ganguly, Sayantan'
'Bhunia, Pradip'
'Mayans, J\'ulia'
'Ghosh, Ashutosh'

_publ_section_title
;
 Pentanuclear MII--MnII (M = Ni and Cu) complexes of N2O2 donor ligands
 with a variation of carboxylate anions: syntheses, structures, magnetic
 properties and catecholase-like activities
;
_journal_issue 36
_journal_name_full 'New Journal of Chemistry'
_journal_page_first 17260
_journal_page_last 17271
_journal_paper_doi 10.1039/D2NJ02215J
_journal_volume 46
_journal_year 2022
_chemical_formula_moiety 'C92 H64 Cu2 Mn3 N10 O28'
_chemical_formula_sum 'C92 H64 Cu2 Mn3 N10 O28'
_chemical_formula_weight 2049.43
_space_group_crystal_system monoclinic
_space_group_IT_number 14
_space_group_name_Hall '-P 2ybc'
_space_group_name_H-M_alt 'P 1 21/c 1'
_atom_sites_solution_hydrogens geom
_audit_creation_date 2022-07-23
_audit_creation_method
;
Olex2 1.2
(compiled 2018.05.29 svn.r3508 for OlexSys, GUI svn.r5506)
;
_audit_update_record
;
2022-07-24 deposited with the CCDC.	2022-08-10 downloaded from the CCDC.
;
_cell_angle_alpha 90
_cell_angle_beta 109.892(6)
_cell_angle_gamma 90
_cell_formula_units_Z 2
_cell_length_a 17.228(3)
_cell_length_b 16.992(3)
_cell_length_c 15.245(3)
_cell_measurement_reflns_used 7407
_cell_measurement_temperature 129(2)
_cell_measurement_theta_max 25.08
_cell_measurement_theta_min 2.50
_cell_volume 4196.5(13)
_computing_cell_refinement 'Bruker SAINT'
_computing_data_collection 'Bruker APEX2'
_computing_data_reduction 'Bruker SAINT'
_computing_molecular_graphics 'Olex2 (Dolomanov et al., 2009)'
_computing_publication_material 'Olex2 (Dolomanov et al., 2009)'
_computing_structure_refinement 'ShelXL (Sheldrick, 2015)'
_computing_structure_solution 'SHELXT 2014/5 (Sheldrick, 2014)'
_diffrn_ambient_temperature 128.88
_diffrn_measured_fraction_theta_full 0.977
_diffrn_measured_fraction_theta_max 0.977
_diffrn_measurement_device_type 'Bruker APEX-II CCD'
_diffrn_measurement_method '\f and \w scans'
_diffrn_radiation_type MoK\a
_diffrn_radiation_wavelength 0.71073
_diffrn_reflns_av_R_equivalents 0.0990
_diffrn_reflns_av_unetI/netI 0.1252
_diffrn_reflns_Laue_measured_fraction_full 0.977
_diffrn_reflns_Laue_measured_fraction_max 0.977
_diffrn_reflns_limit_h_max 19
_diffrn_reflns_limit_h_min -20
_diffrn_reflns_limit_k_max 19
_diffrn_reflns_limit_k_min -20
_diffrn_reflns_limit_l_max 17
_diffrn_reflns_limit_l_min -18
_diffrn_reflns_number 18323
_diffrn_reflns_point_group_measured_fraction_full 0.977
_diffrn_reflns_point_group_measured_fraction_max 0.977
_diffrn_reflns_theta_full 25.150
_diffrn_reflns_theta_max 25.150
_diffrn_reflns_theta_min 2.397
_exptl_absorpt_coefficient_mu 1.031
_exptl_absorpt_correction_T_max 0.741
_exptl_absorpt_correction_T_min 0.587
_exptl_absorpt_correction_type empirical
_exptl_absorpt_process_details SADABS
_exptl_crystal_colour GREEN
_exptl_crystal_density_diffrn 1.622
_exptl_crystal_description BLOCK
_exptl_crystal_F_000 2086
_exptl_crystal_size_max 0.2
_exptl_crystal_size_mid 0.18
_exptl_crystal_size_min 0.16
_refine_diff_density_max 0.641
_refine_diff_density_min -0.810
_refine_diff_density_rms 0.123
_refine_ls_extinction_method none
_refine_ls_goodness_of_fit_ref 1.021
_refine_ls_hydrogen_treatment constr
_refine_ls_matrix_type full
_refine_ls_number_parameters 610
_refine_ls_number_reflns 7354
_refine_ls_number_restraints 0
_refine_ls_restrained_S_all 1.021
_refine_ls_R_factor_all 0.1055
_refine_ls_R_factor_gt 0.0675
_refine_ls_shift/su_max 0.000
_refine_ls_shift/su_mean 0.000
_refine_ls_structure_factor_coef Fsqd
_refine_ls_weighting_details 'w=1/[\s^2^(Fo^2^)+(0.0901P)^2^] where P=(Fo^2^+2Fc^2^)/3'
_refine_ls_weighting_scheme calc
_refine_ls_wR_factor_gt 0.1613
_refine_ls_wR_factor_ref 0.1940
_reflns_Friedel_coverage 0.000
_reflns_number_gt 4920
_reflns_number_total 7354
_reflns_threshold_expression 'I > 2\s(I)'
_cod_data_source_file d2nj02215j2.cif
_cod_data_source_block 2
_cod_depositor_comments
;
The following automatic conversions were performed:

data item '_exptl_absorpt_correction_type' value 'EMPIRICAL' was
changed to 'empirical' in accordance with the
/home/data/users/saulius/crontab/automatic-downloads/rss-feeds/RSC/lib/dictionaries/cif_core.dic
dictionary named 'cif_core.dic' version 2.4.2 last updated on
2011-04-26.

Automatic conversion script
Id: cif_fix_values 7556 2019-12-06 15:28:31Z antanas 

 Adding full bibliography for 7061718--7061720.cif.
;
_cod_original_cell_volume 4196.6(12)
_cod_database_code 7061720
_shelx_shelxl_version_number 2018/3
_shelx_space_group_comment
;
The symmetry employed for this shelxl refinement is uniquely defined
by the following loop, which should always be used as a source of
symmetry information in preference to the above space-group names.
They are only intended as comments.
;
_olex2_refinement_description
;
1. Fixed Uiso
 At 1.2 times of:
  All C(H) groups, All C(H,H) groups
2.a Secondary CH2 refined with riding coordinates:
 C13(H13A,H13B), C12(H12A,H12B), C14(H14A,H14B)
2.b Aromatic/amide H refined with riding coordinates:
 C15(H15), C24(H24), C11(H11), C2(H2), C35(H35), C23(H23), C18(H18), C3(H3),
 C42(H42), C37(H37), C8(H8), C39(H39), C7(H7), C21(H21), C20(H20), C32(H32),
 C28(H28), C31(H31), C46(H46), C38(H38), C45(H45), C19(H19), C6(H6), C30(H30),
 C44(H44), C5(H5)
;
_olex2_submission_special_instructions 'No special instructions were received'

loop_
_space_group_symop_operation_xyz
'x, y, z'
'-x, y+1/2, -z+1/2'
'-x, -y, -z'
'x, -y-1/2, z-1/2'

loop_
_atom_site_label
_atom_site_type_symbol
_atom_site_fract_x
_atom_site_fract_y
_atom_site_fract_z
_atom_site_U_iso_or_equiv
_atom_site_adp_type
_atom_site_occupancy
_atom_site_site_symmetry_order
_atom_site_calc_flag
_atom_site_refinement_flags_posn
_atom_site_refinement_flags_adp
_atom_site_refinement_flags_occupancy
_atom_site_disorder_assembly
_atom_site_disorder_group
Cu1 Cu 0.16420(4) 0.33685(3) 0.56031(4) 0.0290(2) Uani 1 1 d . . . . .
Mn1 Mn 0.31634(5) 0.43317(4) 0.53816(5) 0.0254(2) Uani 1 1 d . . . . .
Mn2 Mn 0.500000 0.500000 0.500000 0.0250(3) Uani 1 2 d S T P . .
O6 O 0.3950(2) 0.5079(2) 0.3737(2) 0.0320(9) Uani 1 1 d . . . . .
O3 O 0.3629(2) 0.5199(2) 0.6419(3) 0.0324(9) Uani 1 1 d . . . . .
O2 O 0.2441(2) 0.32437(19) 0.4976(2) 0.0297(8) Uani 1 1 d . . . . .
O8 O 0.4433(2) 0.39705(19) 0.5425(2) 0.0285(8) Uani 1 1 d . . . . .
O1 O 0.1939(2) 0.44438(19) 0.5503(2) 0.0284(8) Uani 1 1 d . . . . .
O5 O 0.2790(2) 0.4820(2) 0.4039(2) 0.0341(9) Uani 1 1 d . . . . .
O4 O 0.4491(2) 0.57477(19) 0.5790(2) 0.0321(9) Uani 1 1 d . . . . .
O7 O 0.4021(2) 0.3494(2) 0.6534(3) 0.0362(9) Uani 1 1 d . . . . .
N1 N 0.0862(3) 0.3666(3) 0.6224(3) 0.0332(11) Uani 1 1 d . . . . .
O12 O 0.0044(3) 0.5831(2) 0.0366(3) 0.0558(12) Uani 1 1 d . . . . .
N2 N 0.1579(3) 0.2229(2) 0.5724(3) 0.0313(11) Uani 1 1 d . . . . .
C33 C 0.3187(4) 0.5037(3) 0.3523(3) 0.0257(12) Uani 1 1 d . . . . .
C25 C 0.2518(3) 0.2631(3) 0.4472(4) 0.0284(12) Uani 1 1 d . . . . .
C34 C 0.2665(3) 0.5268(3) 0.2531(3) 0.0257(11) Uani 1 1 d . . . . .
C16 C 0.2161(3) 0.1902(3) 0.4510(3) 0.0269(12) Uani 1 1 d . . . . .
C41 C 0.5391(3) 0.3176(3) 0.6607(4) 0.0283(12) Uani 1 1 d . . . . .
C9 C 0.0522(3) 0.5839(3) 0.6062(4) 0.0338(13) Uani 1 1 d . . . . .
O14 O 0.7014(3) 0.2784(4) 0.5223(4) 0.0792(17) Uani 1 1 d . . . . .
C1 C 0.1552(3) 0.5103(3) 0.5598(3) 0.0261(12) Uani 1 1 d . . . . .
C15 C 0.1790(3) 0.1733(3) 0.5195(4) 0.0306(12) Uani 1 1 d . . . . .
H15 H 0.168435 0.119378 0.527501 0.037 Uiso 1 1 calc R . . . .
N4 N 0.0456(4) 0.5572(3) 0.1132(4) 0.0560(15) Uani 1 1 d . . . . .
C26 C 0.4261(4) 0.5591(3) 0.6471(4) 0.0306(13) Uani 1 1 d . . . . .
C27 C 0.4783(3) 0.5891(3) 0.7412(4) 0.0287(12) Uani 1 1 d . . . . .
C24 C 0.3014(3) 0.2735(3) 0.3892(4) 0.0310(12) Uani 1 1 d . . . . .
H24 H 0.325953 0.323033 0.386522 0.037 Uiso 1 1 calc R . . . .
C17 C 0.2253(3) 0.1257(3) 0.3927(3) 0.0278(12) Uani 1 1 d . . . . .
C10 C 0.0887(3) 0.5097(3) 0.5935(4) 0.0300(12) Uani 1 1 d . . . . .
C40 C 0.4566(3) 0.3565(3) 0.6176(4) 0.0287(12) Uani 1 1 d . . . . .
C11 C 0.0633(3) 0.4386(3) 0.6265(4) 0.0326(13) Uani 1 1 d . . . . .
H11 H 0.023217 0.445386 0.655990 0.039 Uiso 1 1 calc R . . . .
C2 C 0.1841(4) 0.5821(3) 0.5353(4) 0.0310(13) Uani 1 1 d . . . . .
H2 H 0.225703 0.581780 0.507277 0.037 Uiso 1 1 calc R . . . .
C35 C 0.1813(3) 0.5305(3) 0.2281(4) 0.0313(12) Uani 1 1 d . . . . .
H35 H 0.155099 0.518360 0.272141 0.038 Uiso 1 1 calc R . . . .
C22 C 0.2754(3) 0.1375(3) 0.3373(3) 0.0297(12) Uani 1 1 d . . . . .
C4 C 0.0876(4) 0.6547(3) 0.5889(4) 0.0325(13) Uani 1 1 d . . . . .
C23 C 0.3130(4) 0.2117(3) 0.3378(4) 0.0322(13) Uani 1 1 d . . . . .
H23 H 0.347414 0.218768 0.301144 0.039 Uiso 1 1 calc R . . . .
C18 C 0.1850(4) 0.0527(3) 0.3862(4) 0.0337(13) Uani 1 1 d . . . . .
H18 H 0.147788 0.044714 0.419308 0.040 Uiso 1 1 calc R . . . .
C3 C 0.1525(4) 0.6515(3) 0.5517(4) 0.0342(13) Uani 1 1 d . . . . .
H3 H 0.174578 0.699268 0.537841 0.041 Uiso 1 1 calc R . . . .
C43 C 0.6660(4) 0.2688(3) 0.6545(4) 0.0388(14) Uani 1 1 d . . . . .
C42 C 0.5914(3) 0.3063(3) 0.6110(4) 0.0321(13) Uani 1 1 d . . . . .
H42 H 0.576665 0.323694 0.548228 0.039 Uiso 1 1 calc R . . . .
C37 C 0.1708(4) 0.5705(3) 0.0723(4) 0.0376(14) Uani 1 1 d . . . . .
H37 H 0.138044 0.586919 0.011328 0.045 Uiso 1 1 calc R . . . .
C8 C -0.0184(4) 0.5896(4) 0.6331(4) 0.0403(14) Uani 1 1 d . . . . .
H8 H -0.045132 0.543011 0.642283 0.048 Uiso 1 1 calc R . . . .
C39 C 0.3036(4) 0.5430(3) 0.1874(4) 0.0329(13) Uani 1 1 d . . . . .
H39 H 0.361837 0.539575 0.204067 0.039 Uiso 1 1 calc R . . . .
C7 C -0.0487(4) 0.6616(4) 0.6459(4) 0.0481(17) Uani 1 1 d . . . . .
H7 H -0.096929 0.664156 0.662780 0.058 Uiso 1 1 calc R . . . .
N3 N 0.4712(4) 0.6026(4) 0.9824(4) 0.0583(16) Uani 1 1 d . . . . .
C36 C 0.1353(4) 0.5523(3) 0.1382(4) 0.0343(13) Uani 1 1 d . . . . .
O9 O 0.5109(4) 0.6322(4) 1.0558(3) 0.103(2) Uani 1 1 d . . . . .
N5 N 0.7228(4) 0.2554(3) 0.6021(5) 0.0582(16) Uani 1 1 d . . . . .
C21 C 0.2882(4) 0.0737(3) 0.2823(4) 0.0363(14) Uani 1 1 d . . . . .
H21 H 0.322960 0.080769 0.246150 0.044 Uiso 1 1 calc R . . . .
C20 C 0.2509(4) 0.0032(3) 0.2816(4) 0.0359(13) Uani 1 1 d . . . . .
H20 H 0.260686 -0.039095 0.246006 0.043 Uiso 1 1 calc R . . . .
C32 C 0.5530(4) 0.6274(3) 0.7535(4) 0.0358(14) Uani 1 1 d . . . . .
H32 H 0.570554 0.634634 0.701384 0.043 Uiso 1 1 calc R . . . .
C28 C 0.4525(4) 0.5794(3) 0.8173(4) 0.0351(13) Uani 1 1 d . . . . .
H28 H 0.402192 0.552955 0.810774 0.042 Uiso 1 1 calc R . . . .
C31 C 0.6024(4) 0.6552(3) 0.8409(4) 0.0400(14) Uani 1 1 d . . . . .
H31 H 0.653852 0.679803 0.848599 0.048 Uiso 1 1 calc R . . . .
C46 C 0.5627(4) 0.2927(3) 0.7532(4) 0.0381(14) Uani 1 1 d . . . . .
H46 H 0.527109 0.301580 0.788120 0.046 Uiso 1 1 calc R . . . .
C38 C 0.2559(4) 0.5642(3) 0.0978(4) 0.0422(15) Uani 1 1 d . . . . .
H38 H 0.281754 0.574597 0.053010 0.051 Uiso 1 1 calc R . . . .
O13 O 0.7890(4) 0.2228(4) 0.6413(4) 0.098(2) Uani 1 1 d . . . . .
C13 C 0.0429(4) 0.2280(3) 0.6335(4) 0.0376(14) Uani 1 1 d . . . . .
H13A H 0.007745 0.230580 0.566951 0.045 Uiso 1 1 calc R . . . .
H13B H 0.013973 0.195035 0.666227 0.045 Uiso 1 1 calc R . . . .
C12 C 0.0530(4) 0.3099(3) 0.6740(4) 0.0398(15) Uani 1 1 d . . . . .
H12A H -0.001360 0.328905 0.673914 0.048 Uiso 1 1 calc R . . . .
H12B H 0.090471 0.307725 0.739605 0.048 Uiso 1 1 calc R . . . .
C45 C 0.6381(4) 0.2550(3) 0.7949(4) 0.0437(15) Uani 1 1 d . . . . .
H45 H 0.653201 0.237466 0.857703 0.052 Uiso 1 1 calc R . . . .
C19 C 0.1987(4) -0.0072(3) 0.3326(4) 0.0375(14) Uani 1 1 d . . . . .
H19 H 0.172053 -0.056465 0.330508 0.045 Uiso 1 1 calc R . . . .
O10 O 0.4056(4) 0.5704(4) 0.9701(4) 0.110(3) Uani 1 1 d . . . . .
C14 C 0.1237(4) 0.1890(3) 0.6409(4) 0.0378(14) Uani 1 1 d . . . . .
H14A H 0.163670 0.196295 0.704721 0.045 Uiso 1 1 calc R . . . .
H14B H 0.114777 0.131782 0.629527 0.045 Uiso 1 1 calc R . . . .
C6 C -0.0100(4) 0.7311(4) 0.6348(4) 0.0465(16) Uani 1 1 d . . . . .
H6 H -0.030651 0.780389 0.646480 0.056 Uiso 1 1 calc R . . . .
C29 C 0.5009(4) 0.6086(3) 0.9025(4) 0.0406(14) Uani 1 1 d . . . . .
C30 C 0.5753(4) 0.6464(3) 0.9160(4) 0.0435(15) Uani 1 1 d . . . . .
H30 H 0.607127 0.665858 0.975879 0.052 Uiso 1 1 calc R . . . .
C44 C 0.6905(4) 0.2429(3) 0.7462(4) 0.0469(16) Uani 1 1 d . . . . .
H44 H 0.742200 0.217509 0.774291 0.056 Uiso 1 1 calc R . . . .
O11 O 0.0145(3) 0.5347(6) 0.1686(5) 0.140(3) Uani 1 1 d . . . . .
C5 C 0.0570(4) 0.7285(3) 0.6072(4) 0.0418(15) Uani 1 1 d . . . . .
H5 H 0.083595 0.775898 0.600180 0.050 Uiso 1 1 calc R . . . .

loop_
_atom_site_aniso_label
_atom_site_aniso_U_11
_atom_site_aniso_U_22
_atom_site_aniso_U_33
_atom_site_aniso_U_23
_atom_site_aniso_U_13
_atom_site_aniso_U_12
Cu1 0.0281(4) 0.0312(4) 0.0347(4) -0.0044(3) 0.0200(3) -0.0056(3)
Mn1 0.0216(5) 0.0308(4) 0.0284(4) -0.0005(3) 0.0145(4) -0.0021(3)
Mn2 0.0189(7) 0.0337(6) 0.0258(6) 0.0007(5) 0.0123(5) -0.0021(5)
O6 0.025(2) 0.041(2) 0.030(2) 0.0018(16) 0.0091(18) 0.0009(17)
O3 0.025(2) 0.040(2) 0.037(2) -0.0064(17) 0.0182(18) -0.0078(17)
O2 0.026(2) 0.0340(19) 0.036(2) -0.0049(16) 0.0193(18) -0.0030(15)
O8 0.027(2) 0.0334(18) 0.0276(19) 0.0012(16) 0.0132(17) -0.0008(16)
O1 0.024(2) 0.0333(18) 0.036(2) -0.0033(15) 0.0197(18) -0.0028(16)
O5 0.026(2) 0.048(2) 0.030(2) 0.0048(17) 0.0114(18) 0.0008(17)
O4 0.036(2) 0.0363(19) 0.031(2) -0.0005(16) 0.0211(19) 0.0028(17)
O7 0.030(2) 0.043(2) 0.044(2) 0.0085(18) 0.025(2) 0.0024(17)
N1 0.033(3) 0.040(3) 0.030(2) -0.002(2) 0.015(2) -0.007(2)
O12 0.037(3) 0.054(3) 0.059(3) 0.013(2) -0.006(2) 0.009(2)
N2 0.030(3) 0.039(2) 0.028(2) 0.000(2) 0.014(2) -0.007(2)
C33 0.030(3) 0.025(2) 0.024(3) 0.000(2) 0.012(3) 0.002(2)
C25 0.025(3) 0.032(3) 0.031(3) -0.003(2) 0.013(3) 0.000(2)
C34 0.026(3) 0.024(2) 0.027(3) -0.002(2) 0.008(2) -0.001(2)
C16 0.027(3) 0.027(2) 0.027(3) -0.004(2) 0.011(2) 0.003(2)
C41 0.029(3) 0.027(3) 0.030(3) -0.001(2) 0.011(3) -0.001(2)
C9 0.022(3) 0.051(3) 0.027(3) -0.010(2) 0.007(2) 0.004(3)
O14 0.059(4) 0.135(5) 0.056(3) 0.021(3) 0.036(3) 0.029(3)
C1 0.017(3) 0.033(3) 0.027(3) -0.008(2) 0.006(2) -0.002(2)
C15 0.029(3) 0.034(3) 0.029(3) -0.002(2) 0.011(3) -0.002(2)
N4 0.034(4) 0.074(4) 0.054(4) 0.015(3) 0.008(3) 0.010(3)
C26 0.036(4) 0.030(3) 0.032(3) -0.001(2) 0.021(3) 0.006(2)
C27 0.026(3) 0.032(3) 0.030(3) -0.003(2) 0.012(3) -0.002(2)
C24 0.028(3) 0.036(3) 0.032(3) -0.001(2) 0.014(3) -0.006(2)
C17 0.023(3) 0.034(3) 0.025(3) -0.001(2) 0.007(2) 0.003(2)
C10 0.021(3) 0.041(3) 0.029(3) -0.008(2) 0.010(3) -0.009(2)
C40 0.029(3) 0.029(3) 0.030(3) 0.002(2) 0.012(3) 0.000(2)
C11 0.022(3) 0.052(3) 0.028(3) -0.009(3) 0.013(3) -0.006(3)
C2 0.032(3) 0.034(3) 0.033(3) 0.000(2) 0.019(3) 0.006(2)
C35 0.027(3) 0.035(3) 0.033(3) 0.006(2) 0.012(3) 0.003(2)
C22 0.028(3) 0.036(3) 0.027(3) -0.002(2) 0.012(3) 0.008(2)
C4 0.033(4) 0.036(3) 0.028(3) -0.005(2) 0.008(3) 0.007(2)
C23 0.035(4) 0.036(3) 0.034(3) -0.003(2) 0.021(3) 0.003(2)
C18 0.030(3) 0.038(3) 0.036(3) -0.006(2) 0.017(3) 0.002(2)
C3 0.036(4) 0.035(3) 0.034(3) 0.000(2) 0.015(3) 0.003(2)
C43 0.030(4) 0.044(3) 0.045(4) 0.007(3) 0.016(3) 0.004(3)
C42 0.030(3) 0.033(3) 0.035(3) 0.004(2) 0.013(3) 0.003(2)
C37 0.047(4) 0.032(3) 0.031(3) -0.001(2) 0.008(3) 0.006(3)
C8 0.033(4) 0.052(3) 0.042(3) -0.005(3) 0.020(3) 0.004(3)
C39 0.033(4) 0.034(3) 0.035(3) 0.002(2) 0.016(3) 0.000(2)
C7 0.039(4) 0.070(4) 0.039(4) -0.006(3) 0.017(3) 0.019(3)
N3 0.057(4) 0.082(4) 0.039(3) -0.012(3) 0.021(3) -0.017(3)
C36 0.027(4) 0.034(3) 0.042(3) 0.001(2) 0.012(3) 0.005(2)
O9 0.094(5) 0.180(6) 0.037(3) -0.040(4) 0.026(3) -0.053(5)
N5 0.043(4) 0.068(4) 0.073(4) 0.012(3) 0.032(3) 0.022(3)
C21 0.034(4) 0.047(3) 0.035(3) -0.001(3) 0.020(3) 0.009(3)
C20 0.033(4) 0.041(3) 0.036(3) -0.007(2) 0.015(3) 0.005(3)
C32 0.040(4) 0.033(3) 0.039(3) -0.006(2) 0.019(3) -0.002(3)
C28 0.039(4) 0.034(3) 0.035(3) -0.006(2) 0.016(3) -0.006(2)
C31 0.027(4) 0.043(3) 0.049(4) -0.007(3) 0.012(3) -0.001(3)
C46 0.039(4) 0.040(3) 0.038(3) 0.005(3) 0.017(3) 0.001(3)
C38 0.043(4) 0.058(4) 0.029(3) 0.000(3) 0.016(3) -0.008(3)
O13 0.059(4) 0.145(5) 0.099(4) 0.034(4) 0.037(4) 0.054(4)
C13 0.037(4) 0.048(3) 0.035(3) 0.002(3) 0.022(3) -0.012(3)
C12 0.047(4) 0.042(3) 0.043(3) -0.002(3) 0.032(3) -0.007(3)
C45 0.046(4) 0.044(3) 0.039(3) 0.011(3) 0.013(3) 0.003(3)
C19 0.038(4) 0.036(3) 0.037(3) 0.000(3) 0.009(3) -0.001(3)
O10 0.091(5) 0.202(7) 0.054(3) -0.042(4) 0.045(3) -0.087(5)
C14 0.044(4) 0.043(3) 0.033(3) -0.002(3) 0.022(3) -0.009(3)
C6 0.047(4) 0.052(4) 0.044(4) -0.001(3) 0.019(3) 0.016(3)
C29 0.044(4) 0.044(3) 0.034(3) -0.005(3) 0.013(3) -0.004(3)
C30 0.039(4) 0.052(4) 0.037(3) -0.007(3) 0.011(3) -0.009(3)
C44 0.037(4) 0.049(3) 0.047(4) 0.012(3) 0.004(3) 0.009(3)
O11 0.028(3) 0.300(10) 0.091(5) 0.091(6) 0.021(3) 0.029(5)
C5 0.042(4) 0.041(3) 0.046(4) -0.006(3) 0.018(3) 0.010(3)

loop_
_atom_type_symbol
_atom_type_description
_atom_type_scat_dispersion_real
_atom_type_scat_dispersion_imag
_atom_type_scat_source
C C 0.0033 0.0016 'International Tables Vol C Tables 4.2.6.8 and 6.1.1.4'
H H 0.0000 0.0000 'International Tables Vol C Tables 4.2.6.8 and 6.1.1.4'
Cu Cu 0.3201 1.2651 'International Tables Vol C Tables 4.2.6.8 and 6.1.1.4'
Mn Mn 0.3368 0.7283 'International Tables Vol C Tables 4.2.6.8 and 6.1.1.4'
N N 0.0061 0.0033 'International Tables Vol C Tables 4.2.6.8 and 6.1.1.4'
O O 0.0106 0.0060 'International Tables Vol C Tables 4.2.6.8 and 6.1.1.4'

loop_
_geom_angle_atom_site_label_1
_geom_angle_atom_site_label_2
_geom_angle_atom_site_label_3
_geom_angle
_geom_angle_site_symmetry_1
_geom_angle_site_symmetry_3
_geom_angle_publ_flag
O2 Cu1 N1 171.30(16) . . ?
O2 Cu1 N2 90.56(16) . . ?
O1 Cu1 O2 79.15(14) . . ?
O1 Cu1 N1 92.16(16) . . ?
O1 Cu1 N2 167.96(17) . . ?
N2 Cu1 N1 98.12(18) . . ?
O3 Mn1 O2 146.43(13) . . ?
O3 Mn1 O8 92.89(14) . . ?
O3 Mn1 O1 90.43(14) . . ?
O3 Mn1 O7 83.17(14) . . ?
O2 Mn1 O8 103.34(12) . . ?
O2 Mn1 O7 81.51(13) . . ?
O8 Mn1 O7 57.03(12) . . ?
O1 Mn1 O2 68.08(12) . . ?
O1 Mn1 O8 167.55(12) . . ?
O1 Mn1 O7 111.58(13) . . ?
O5 Mn1 O3 111.54(14) . . ?
O5 Mn1 O2 95.86(14) . . ?
O5 Mn1 O8 96.27(14) . . ?
O5 Mn1 O1 93.66(14) . . ?
O5 Mn1 O7 151.07(14) . . ?
O6 Mn2 O6 180.0 3_666 . ?
O6 Mn2 O8 89.51(13) 3_666 3_666 ?
O6 Mn2 O8 90.49(13) 3_666 . ?
O6 Mn2 O8 90.49(13) . 3_666 ?
O6 Mn2 O8 89.51(13) . . ?
O8 Mn2 O8 180.0 3_666 . ?
O4 Mn2 O6 94.95(14) . . ?
O4 Mn2 O6 85.05(14) 3_666 . ?
O4 Mn2 O6 85.05(14) . 3_666 ?
O4 Mn2 O6 94.95(14) 3_666 3_666 ?
O4 Mn2 O8 89.89(12) 3_666 3_666 ?
O4 Mn2 O8 90.11(12) . 3_666 ?
O4 Mn2 O8 90.11(12) 3_666 . ?
O4 Mn2 O8 89.89(12) . . ?
O4 Mn2 O4 180.0 . 3_666 ?
C33 O6 Mn2 136.2(3) . . ?
C26 O3 Mn1 121.3(3) . . ?
Cu1 O2 Mn1 101.48(14) . . ?
C25 O2 Cu1 126.9(3) . . ?
C25 O2 Mn1 131.6(3) . . ?
Mn2 O8 Mn1 107.34(14) . . ?
C40 O8 Mn1 92.8(3) . . ?
C40 O8 Mn2 136.3(3) . . ?
Cu1 O1 Mn1 102.39(15) . . ?
C1 O1 Cu1 129.4(3) . . ?
C1 O1 Mn1 127.8(3) . . ?
C33 O5 Mn1 132.4(4) . . ?
C26 O4 Mn2 130.1(3) . . ?
C40 O7 Mn1 89.4(3) . . ?
C11 N1 Cu1 122.6(4) . . ?
C11 N1 C12 114.3(5) . . ?
C12 N1 Cu1 122.9(4) . . ?
C15 N2 Cu1 123.3(3) . . ?
C15 N2 C14 116.6(4) . . ?
C14 N2 Cu1 120.1(3) . . ?
O6 C33 O5 127.1(5) . . ?
O6 C33 C34 117.3(4) . . ?
O5 C33 C34 115.6(5) . . ?
O2 C25 C16 122.7(4) . . ?
O2 C25 C24 117.3(4) . . ?
C16 C25 C24 119.9(4) . . ?
C35 C34 C33 119.7(5) . . ?
C39 C34 C33 120.4(5) . . ?
C39 C34 C35 119.9(5) . . ?
C25 C16 C15 121.6(4) . . ?
C25 C16 C17 120.2(5) . . ?
C15 C16 C17 117.7(4) . . ?
C42 C41 C40 121.4(5) . . ?
C42 C41 C46 119.7(5) . . ?
C46 C41 C40 118.9(5) . . ?
C4 C9 C10 118.7(5) . . ?
C8 C9 C10 123.6(5) . . ?
C8 C9 C4 117.6(5) . . ?
O1 C1 C10 122.2(5) . . ?
O1 C1 C2 117.4(4) . . ?
C10 C1 C2 120.4(5) . . ?
N2 C15 C16 127.7(5) . . ?
N2 C15 H15 116.1 . . ?
C16 C15 H15 116.1 . . ?
O12 N4 C36 119.3(6) . . ?
O11 N4 O12 122.0(6) . . ?
O11 N4 C36 118.7(6) . . ?
O3 C26 O4 124.7(5) . . ?
O3 C26 C27 117.8(4) . . ?
O4 C26 C27 117.5(5) . . ?
C32 C27 C26 120.8(5) . . ?
C28 C27 C26 120.0(5) . . ?
C28 C27 C32 119.1(5) . . ?
C25 C24 H24 120.2 . . ?
C23 C24 C25 119.7(5) . . ?
C23 C24 H24 120.2 . . ?
C22 C17 C16 118.3(5) . . ?
C18 C17 C16 123.6(5) . . ?
C18 C17 C22 118.1(4) . . ?
C1 C10 C9 119.2(5) . . ?
C1 C10 C11 121.2(5) . . ?
C11 C10 C9 119.1(5) . . ?
O8 C40 C41 118.7(5) . . ?
O7 C40 O8 120.7(5) . . ?
O7 C40 C41 120.6(4) . . ?
N1 C11 C10 130.1(5) . . ?
N1 C11 H11 114.9 . . ?
C10 C11 H11 114.9 . . ?
C1 C2 H2 120.0 . . ?
C3 C2 C1 120.0(5) . . ?
C3 C2 H2 120.0 . . ?
C34 C35 H35 120.6 . . ?
C36 C35 C34 118.8(5) . . ?
C36 C35 H35 120.6 . . ?
C17 C22 C23 119.7(4) . . ?
C17 C22 C21 119.3(5) . . ?
C23 C22 C21 121.1(5) . . ?
C9 C4 C3 119.4(5) . . ?
C9 C4 C5 120.1(5) . . ?
C3 C4 C5 120.5(5) . . ?
C24 C23 C22 122.1(5) . . ?
C24 C23 H23 119.0 . . ?
C22 C23 H23 119.0 . . ?
C17 C18 H18 119.6 . . ?
C19 C18 C17 120.8(5) . . ?
C19 C18 H18 119.6 . . ?
C2 C3 C4 121.9(5) . . ?
C2 C3 H3 119.0 . . ?
C4 C3 H3 119.0 . . ?
C42 C43 N5 119.3(5) . . ?
C42 C43 C44 122.9(6) . . ?
C44 C43 N5 117.8(6) . . ?
C41 C42 C43 118.4(5) . . ?
C41 C42 H42 120.8 . . ?
C43 C42 H42 120.8 . . ?
C36 C37 H37 121.1 . . ?
C36 C37 C38 117.8(5) . . ?
C38 C37 H37 121.1 . . ?
C9 C8 H8 119.6 . . ?
C7 C8 C9 120.7(6) . . ?
C7 C8 H8 119.6 . . ?
C34 C39 H39 120.0 . . ?
C38 C39 C34 120.1(6) . . ?
C38 C39 H39 120.0 . . ?
C8 C7 H7 119.4 . . ?
C8 C7 C6 121.1(6) . . ?
C6 C7 H7 119.4 . . ?
O9 N3 O10 122.5(6) . . ?
O9 N3 C29 119.3(6) . . ?
O10 N3 C29 118.1(5) . . ?
C35 C36 N4 118.3(5) . . ?
C37 C36 N4 119.2(5) . . ?
C37 C36 C35 122.5(5) . . ?
O14 N5 C43 117.7(5) . . ?
O14 N5 O13 123.4(6) . . ?
O13 N5 C43 118.9(6) . . ?
C22 C21 H21 119.8 . . ?
C20 C21 C22 120.4(5) . . ?
C20 C21 H21 119.8 . . ?
C21 C20 H20 119.9 . . ?
C21 C20 C19 120.3(5) . . ?
C19 C20 H20 119.9 . . ?
C27 C32 H32 119.3 . . ?
C27 C32 C31 121.4(5) . . ?
C31 C32 H32 119.3 . . ?
C27 C28 H28 120.6 . . ?
C29 C28 C27 118.8(5) . . ?
C29 C28 H28 120.6 . . ?
C32 C31 H31 120.5 . . ?
C30 C31 C32 118.9(6) . . ?
C30 C31 H31 120.5 . . ?
C41 C46 H46 119.8 . . ?
C41 C46 C45 120.5(5) . . ?
C45 C46 H46 119.8 . . ?
C37 C38 H38 119.6 . . ?
C39 C38 C37 120.9(5) . . ?
C39 C38 H38 119.6 . . ?
H13A C13 H13B 107.7 . . ?
C12 C13 H13A 108.9 . . ?
C12 C13 H13B 108.9 . . ?
C12 C13 C14 113.6(5) . . ?
C14 C13 H13A 108.9 . . ?
C14 C13 H13B 108.9 . . ?
N1 C12 C13 113.3(4) . . ?
N1 C12 H12A 108.9 . . ?
N1 C12 H12B 108.9 . . ?
C13 C12 H12A 108.9 . . ?
C13 C12 H12B 108.9 . . ?
H12A C12 H12B 107.7 . . ?
C46 C45 H45 119.7 . . ?
C44 C45 C46 120.5(5) . . ?
C44 C45 H45 119.7 . . ?
C18 C19 C20 121.0(5) . . ?
C18 C19 H19 119.5 . . ?
C20 C19 H19 119.5 . . ?
N2 C14 C13 110.7(5) . . ?
N2 C14 H14A 109.5 . . ?
N2 C14 H14B 109.5 . . ?
C13 C14 H14A 109.5 . . ?
C13 C14 H14B 109.5 . . ?
H14A C14 H14B 108.1 . . ?
C7 C6 H6 119.9 . . ?
C5 C6 C7 120.2(6) . . ?
C5 C6 H6 119.9 . . ?
C28 C29 N3 118.9(6) . . ?
C28 C29 C30 122.9(6) . . ?
C30 C29 N3 118.2(5) . . ?
C31 C30 H30 120.6 . . ?
C29 C30 C31 118.8(6) . . ?
C29 C30 H30 120.6 . . ?
C43 C44 H44 121.0 . . ?
C45 C44 C43 118.0(6) . . ?
C45 C44 H44 121.0 . . ?
C4 C5 H5 120.0 . . ?
C6 C5 C4 119.9(6) . . ?
C6 C5 H5 120.0 . . ?

loop_
_geom_bond_atom_site_label_1
_geom_bond_atom_site_label_2
_geom_bond_distance
_geom_bond_site_symmetry_2
_geom_bond_publ_flag
Cu1 O2 1.936(3) . ?
Cu1 O1 1.917(3) . ?
Cu1 N1 1.955(4) . ?
Cu1 N2 1.951(4) . ?
Mn1 O3 2.110(4) . ?
Mn1 O2 2.197(3) . ?
Mn1 O8 2.251(4) . ?
Mn1 O1 2.188(3) . ?
Mn1 O5 2.096(4) . ?
Mn1 O7 2.351(4) . ?
Mn2 O6 2.151(4) 3_666 ?
Mn2 O6 2.151(4) . ?
Mn2 O8 2.206(3) . ?
Mn2 O8 2.206(3) 3_666 ?
Mn2 O4 2.134(3) . ?
Mn2 O4 2.134(3) 3_666 ?
O6 C33 1.244(6) . ?
O3 C26 1.255(6) . ?
O2 C25 1.328(6) . ?
O8 C40 1.288(6) . ?
O1 C1 1.336(6) . ?
O5 C33 1.262(6) . ?
O4 C26 1.259(6) . ?
O7 C40 1.242(6) . ?
N1 C11 1.293(7) . ?
N1 C12 1.477(7) . ?
O12 N4 1.223(6) . ?
N2 C15 1.300(6) . ?
N2 C14 1.480(6) . ?
C33 C34 1.525(7) . ?
C25 C16 1.393(7) . ?
C25 C24 1.434(7) . ?
C34 C35 1.387(7) . ?
C34 C39 1.386(7) . ?
C16 C15 1.428(7) . ?
C16 C17 1.455(7) . ?
C41 C40 1.500(7) . ?
C41 C42 1.374(7) . ?
C41 C46 1.394(7) . ?
C9 C10 1.451(7) . ?
C9 C4 1.413(8) . ?
C9 C8 1.413(8) . ?
O14 N5 1.210(7) . ?
C1 C10 1.405(7) . ?
C1 C2 1.417(7) . ?
C15 H15 0.9500 . ?
N4 C36 1.462(8) . ?
N4 O11 1.206(7) . ?
C26 C27 1.500(7) . ?
C27 C32 1.396(8) . ?
C27 C28 1.387(7) . ?
C24 H24 0.9500 . ?
C24 C23 1.364(7) . ?
C17 C22 1.413(7) . ?
C17 C18 1.408(7) . ?
C10 C11 1.435(7) . ?
C11 H11 0.9500 . ?
C2 H2 0.9500 . ?
C2 C3 1.357(7) . ?
C35 H35 0.9500 . ?
C35 C36 1.380(8) . ?
C22 C23 1.417(7) . ?
C22 C21 1.432(7) . ?
C4 C3 1.418(8) . ?
C4 C5 1.424(7) . ?
C23 H23 0.9500 . ?
C18 H18 0.9500 . ?
C18 C19 1.375(7) . ?
C3 H3 0.9500 . ?
C43 C42 1.385(8) . ?
C43 N5 1.476(8) . ?
C43 C44 1.387(8) . ?
C42 H42 0.9500 . ?
C37 H37 0.9500 . ?
C37 C36 1.378(8) . ?
C37 C38 1.388(8) . ?
C8 H8 0.9500 . ?
C8 C7 1.370(8) . ?
C39 H39 0.9500 . ?
C39 C38 1.381(8) . ?
C7 H7 0.9500 . ?
C7 C6 1.396(9) . ?
N3 O9 1.206(7) . ?
N3 O10 1.210(7) . ?
N3 C29 1.477(8) . ?
N5 O13 1.226(7) . ?
C21 H21 0.9500 . ?
C21 C20 1.357(8) . ?
C20 H20 0.9500 . ?
C20 C19 1.386(8) . ?
C32 H32 0.9500 . ?
C32 C31 1.396(8) . ?
C28 H28 0.9500 . ?
C28 C29 1.375(8) . ?
C31 H31 0.9500 . ?
C31 C30 1.386(8) . ?
C46 H46 0.9500 . ?
C46 C45 1.394(8) . ?
C38 H38 0.9500 . ?
C13 H13A 0.9900 . ?
C13 H13B 0.9900 . ?
C13 C12 1.508(8) . ?
C13 C14 1.511(8) . ?
C12 H12A 0.9900 . ?
C12 H12B 0.9900 . ?
C45 H45 0.9500 . ?
C45 C44 1.365(8) . ?
C19 H19 0.9500 . ?
C14 H14A 0.9900 . ?
C14 H14B 0.9900 . ?
C6 H6 0.9500 . ?
C6 C5 1.358(8) . ?
C29 C30 1.384(8) . ?
C30 H30 0.9500 . ?
C44 H44 0.9500 . ?
C5 H5 0.9500 . ?
